data_2021159
loop_
_publ_author_name
'Andleeb, Hina'
'Khan, Imtiaz'
'Bauz\'a, Antonio'
'Tahir, Muhammad Nawaz'
'Simpson, Jim'
'Hameed, Shahid'
'Frontera, Antonio'

_publ_section_title
;
 A comparative experimental and theoretical investigation of
 hydrogen-bond, halogen-bond and \p--\p interactions in the solid-state
 supramolecular assembly of 2- and 4-formylphenyl arylsulfonates
;
_journal_coeditor_code RH3006
_journal_issue 7
_journal_name_full 'Acta Crystallographica Section C'
_journal_page_first
;
;
_journal_paper_doi 10.1107/S2053229618008355
_journal_volume 74
_journal_year 2018
_chemical_formula_iupac 'C13 H9 Br O4 S'
_chemical_formula_moiety 'C13 H9 Br O4 S'
_chemical_formula_sum 'C13 H9 Br O4 S'
_chemical_formula_weight 341.17
_chemical_name_systematic
;
2-Formylphenyl 4-bromobenzenesulfonate
;
_space_group_crystal_system triclinic
_space_group_IT_number 2
_space_group_name_Hall '-P 1'
_space_group_name_H-M_alt 'P -1'
_symmetry_space_group_name_Hall '-P 1'
_symmetry_space_group_name_H-M 'P -1'
_atom_sites_solution_hydrogens geom
_audit_creation_method SHELXL-2018/1
_cell_angle_alpha 91.249(3)
_cell_angle_beta 102.818(2)
_cell_angle_gamma 95.938(3)
_cell_formula_units_Z 2
_cell_length_a 7.8282(5)
_cell_length_b 8.5963(6)
_cell_length_c 10.1139(6)
_cell_measurement_reflns_used 2262
_cell_measurement_temperature 296(2)
_cell_measurement_theta_max 27.158
_cell_measurement_theta_min 2.067
_cell_volume 659.38(7)
_computing_cell_refinement
;
SAINT (Bruker, 2007)
;
_computing_data_collection
;
APEX2 (Bruker, 2007)
;
_computing_data_reduction
;
SAINT (Bruker, 2007)
;
_computing_molecular_graphics
;
Mercury (Macrae <i>et al.</i>, 2008)
;
_computing_publication_material
;
PLATON (Spek, 2009) and publCIF (Westrip, 2010)
;
_computing_structure_refinement
;
SHELXL2018  (Sheldrick, 2015)
;
_computing_structure_solution
;
SHELXS97 (Sheldrick, 2008)
;
_diffrn_ambient_temperature 296(2)
_diffrn_detector_area_resol_mean 7.80
_diffrn_measured_fraction_theta_full 0.997
_diffrn_measured_fraction_theta_max 0.990
_diffrn_measurement_device_type 'Bruker Kappa APEXII CCD'
_diffrn_measurement_method \w
_diffrn_radiation_monochromator graphite
_diffrn_radiation_source 'fine-focus sealed tube'
_diffrn_radiation_type MoK\a
_diffrn_radiation_wavelength 0.71073
_diffrn_reflns_av_R_equivalents 0.0273
_diffrn_reflns_limit_h_max 9
_diffrn_reflns_limit_h_min -10
_diffrn_reflns_limit_k_max 11
_diffrn_reflns_limit_k_min -10
_diffrn_reflns_limit_l_max 12
_diffrn_reflns_limit_l_min -12
_diffrn_reflns_number 10289
_diffrn_reflns_theta_full 25.242
_diffrn_reflns_theta_max 27.158
_diffrn_reflns_theta_min 2.067
_exptl_absorpt_coefficient_mu 3.281
_exptl_absorpt_correction_T_max 0.7455
_exptl_absorpt_correction_T_min 0.5518
_exptl_absorpt_correction_type multi-scan
_exptl_absorpt_process_details
;
(SADABS; Bruker, 2007)
;
_exptl_crystal_colour white
_exptl_crystal_density_diffrn 1.718
_exptl_crystal_density_method 'not measured'
_exptl_crystal_description prism
_exptl_crystal_F_000 340
_exptl_crystal_size_max 0.400
_exptl_crystal_size_mid 0.320
_exptl_crystal_size_min 0.240
_refine_diff_density_max 0.318
_refine_diff_density_min -0.455
_refine_ls_extinction_coef 0.098(4)
_refine_ls_extinction_expression Fc^*^=kFc[1+0.001xFc^2^\l^3^/sin(2\q)]^-1/4^
_refine_ls_extinction_method
;
SHELXL2018 (Sheldrick, 2015)
;
_refine_ls_goodness_of_fit_ref 1.019
_refine_ls_hydrogen_treatment constr
_refine_ls_matrix_type full
_refine_ls_number_parameters 173
_refine_ls_number_reflns 2877
_refine_ls_number_restraints 0
_refine_ls_restrained_S_all 1.019
_refine_ls_R_factor_all 0.0459
_refine_ls_R_factor_gt 0.0314
_refine_ls_shift/su_max 0.000
_refine_ls_shift/su_mean 0.000
_refine_ls_structure_factor_coef Fsqd
_refine_ls_weighting_details 'w=1/[\s^2^(Fo^2^)+(0.0364P)^2^+0.2877P] where P=(Fo^2^+2Fc^2^)/3'
_refine_ls_weighting_scheme calc
_refine_ls_wR_factor_gt 0.0745
_refine_ls_wR_factor_ref 0.0803
_reflns_number_gt 2262
_reflns_number_total 2877
_reflns_threshold_expression 'I > 2\s(I)'
_cod_data_source_file rh3006sup1.cif
_cod_data_source_block 3c
_cod_database_code 2021159
_shelx_space_group_comment
;
The symmetry employed for this shelxl refinement is uniquely defined
by the following loop, which should always be used as a source of
symmetry information in preference to the above space-group names.
They are only intended as comments.
;
_shelx_estimated_absorpt_t_min 0.354
_shelx_estimated_absorpt_t_max 0.506

loop_
_space_group_symop_operation_xyz
'x, y, z'
'-x, -y, -z'

loop_
_atom_site_type_symbol
_atom_site_label
_atom_site_fract_x
_atom_site_fract_y
_atom_site_fract_z
_atom_site_U_iso_or_equiv
_atom_site_adp_type
_atom_site_calc_flag
_atom_site_occupancy
Br Br4' 1.14703(4) 0.22424(4) -0.02018(3) 0.07010(16) Uani d 1
S S1 0.61998(8) 0.46297(6) 0.31643(6) 0.04895(17) Uani d 1
O O21 0.5722(4) -0.0996(3) 0.1545(3) 0.0986(8) Uani d 1
O O3 0.5273(2) 0.30005(18) 0.35207(17) 0.0473(4) Uani d 1
O O1 0.7185(3) 0.5427(2) 0.4386(2) 0.0640(5) Uani d 1
O O2 0.4785(3) 0.5294(2) 0.2338(2) 0.0677(5) Uani d 1
C C1 0.6307(3) 0.1930(3) 0.4265(2) 0.0446(5) Uani d 1
C C2 0.6421(3) 0.0531(3) 0.3600(3) 0.0498(6) Uani d 1
C C21 0.5530(4) 0.0154(3) 0.2166(3) 0.0656(7) Uani d 1
H H21 0.478109 0.084334 0.172036 0.079 Uiso calc 1
C C3 0.7364(4) -0.0560(3) 0.4332(4) 0.0715(8) Uani d 1
H H3 0.744716 -0.151452 0.391402 0.086 Uiso calc 1
C C4 0.8178(5) -0.0248(5) 0.5668(5) 0.0882(11) Uani d 1
H H4 0.882276 -0.098641 0.614871 0.106 Uiso calc 1
C C5 0.8050(4) 0.1134(5) 0.6296(3) 0.0834(10) Uani d 1
H H5 0.860949 0.132926 0.720484 0.100 Uiso calc 1
C C6 0.7102(4) 0.2258(4) 0.5608(3) 0.0634(7) Uani d 1
H H6 0.700826 0.320089 0.604057 0.076 Uiso calc 1
C C1' 0.7661(3) 0.4047(2) 0.2215(2) 0.0427(5) Uani d 1
C C2' 0.7016(3) 0.3527(3) 0.0878(3) 0.0563(6) Uani d 1
H H2' 0.582801 0.353235 0.047226 0.068 Uiso calc 1
C C3' 0.8152(4) 0.3000(3) 0.0155(3) 0.0615(7) Uani d 1
H H3' 0.773827 0.263712 -0.074387 0.074 Uiso calc 1
C C4' 0.9907(3) 0.3013(3) 0.0771(3) 0.0498(6) Uani d 1
C C5' 1.0561(3) 0.3565(3) 0.2092(3) 0.0541(6) Uani d 1
H H5' 1.175596 0.358904 0.248774 0.065 Uiso calc 1
C C6' 0.9425(3) 0.4080(3) 0.2820(3) 0.0508(6) Uani d 1
H H6' 0.984397 0.444903 0.371650 0.061 Uiso calc 1

loop_
_atom_site_aniso_label
_atom_site_aniso_U_11
_atom_site_aniso_U_22
_atom_site_aniso_U_33
_atom_site_aniso_U_12
_atom_site_aniso_U_13
_atom_site_aniso_U_23
Br4' 0.0547(2) 0.0877(3) 0.0697(2) 0.01169(15) 0.01722(14) -0.00737(15)
S1 0.0435(3) 0.0379(3) 0.0630(4) 0.0097(2) 0.0052(3) -0.0061(3)
O21 0.117(2) 0.0697(14) 0.1103(19) 0.0003(13) 0.0360(16) -0.0360(13)
O3 0.0339(8) 0.0457(9) 0.0610(10) 0.0070(7) 0.0072(7) -0.0032(7)
O1 0.0633(11) 0.0495(10) 0.0728(12) 0.0021(8) 0.0063(9) -0.0216(9)
O2 0.0577(11) 0.0556(10) 0.0896(14) 0.0268(9) 0.0065(10) 0.0061(10)
C1 0.0323(11) 0.0490(12) 0.0537(13) 0.0032(9) 0.0129(10) 0.0056(10)
C2 0.0393(12) 0.0420(12) 0.0703(16) 0.0012(10) 0.0185(11) 0.0036(11)
C21 0.0667(18) 0.0487(14) 0.0795(19) -0.0021(13) 0.0173(15) -0.0105(13)
C3 0.0594(18) 0.0532(16) 0.108(3) 0.0129(14) 0.0259(18) 0.0229(16)
C4 0.063(2) 0.096(3) 0.114(3) 0.0243(19) 0.024(2) 0.057(2)
C5 0.0599(19) 0.127(3) 0.0607(18) 0.009(2) 0.0060(15) 0.032(2)
C6 0.0535(16) 0.0816(19) 0.0546(15) 0.0058(14) 0.0121(13) 0.0008(14)
C1' 0.0366(12) 0.0380(11) 0.0505(13) 0.0036(9) 0.0036(10) 0.0040(9)
C2' 0.0372(13) 0.0709(16) 0.0532(14) 0.0100(12) -0.0070(11) -0.0020(12)
C3' 0.0481(15) 0.0824(19) 0.0481(14) 0.0102(13) -0.0020(11) -0.0088(13)
C4' 0.0417(13) 0.0538(14) 0.0530(14) 0.0042(11) 0.0090(11) 0.0044(11)
C5' 0.0346(12) 0.0680(16) 0.0545(14) 0.0021(11) 0.0008(10) 0.0042(12)
C6' 0.0403(13) 0.0594(14) 0.0461(13) -0.0021(11) -0.0001(10) -0.0015(11)

loop_
_atom_type_symbol
_atom_type_description
_atom_type_scat_dispersion_real
_atom_type_scat_dispersion_imag
_atom_type_scat_source
C C 0.0033 0.0016 'International Tables Vol C Tables 4.2.6.8 and 6.1.1.4'
H H 0.0000 0.0000 'International Tables Vol C Tables 4.2.6.8 and 6.1.1.4'
O O 0.0106 0.0060 'International Tables Vol C Tables 4.2.6.8 and 6.1.1.4'
S S 0.1246 0.1234 'International Tables Vol C Tables 4.2.6.8 and 6.1.1.4'
Br Br -0.2901 2.4595 'International Tables Vol C Tables 4.2.6.8 and 6.1.1.4'

loop_
_geom_angle_atom_site_label_1
_geom_angle_atom_site_label_2
_geom_angle_atom_site_label_3
_geom_angle_site_symmetry_3
_geom_angle
C4' Br4' O21 2_755 174.78(9)
O2 S1 O1 . 120.49(11)
O2 S1 O3 . 102.58(11)
O1 S1 O3 . 109.09(11)
O2 S1 C1' . 111.30(12)
O1 S1 C1' . 108.95(11)
O3 S1 C1' . 102.78(9)
C1 O3 S1 . 119.56(13)
C6 C1 C2 . 122.3(2)
C6 C1 O3 . 120.4(2)
C2 C1 O3 . 117.2(2)
C3 C2 C1 . 117.9(3)
C3 C2 C21 . 119.4(3)
C1 C2 C21 . 122.6(2)
O21 C21 C2 . 123.5(3)
O21 C21 H21 . 118.3
C2 C21 H21 . 118.3
C4 C3 C2 . 120.5(3)
C4 C3 H3 . 119.7
C2 C3 H3 . 119.7
C5 C4 C3 . 120.3(3)
C5 C4 H4 . 119.8
C3 C4 H4 . 119.8
C4 C5 C6 . 121.3(3)
C4 C5 H5 . 119.4
C6 C5 H5 . 119.4
C1 C6 C5 . 117.6(3)
C1 C6 H6 . 121.2
C5 C6 H6 . 121.2
C6' C1' C2' . 121.1(2)
C6' C1' S1 . 119.66(18)
C2' C1' S1 . 119.27(18)
C3' C2' C1' . 119.1(2)
C3' C2' H2' . 120.4
C1' C2' H2' . 120.4
C2' C3' C4' . 119.5(2)
C2' C3' H3' . 120.3
C4' C3' H3' . 120.3
C5' C4' C3' . 121.5(2)
C5' C4' Br4' . 118.69(19)
C3' C4' Br4' . 119.78(19)
C6' C5' C4' . 119.0(2)
C6' C5' H5' . 120.5
C4' C5' H5' . 120.5
C5' C6' C1' . 119.7(2)
C5' C6' H6' . 120.1
C1' C6' H6' . 120.1

loop_
_geom_bond_atom_site_label_1
_geom_bond_atom_site_label_2
_geom_bond_site_symmetry_2
_geom_bond_distance
Br4' C4' . 1.892(2)
Br4' O21 2_755 3.094(3)
S1 O2 . 1.4114(19)
S1 O1 . 1.4219(18)
S1 O3 . 1.5955(17)
S1 C1' . 1.751(2)
O21 C21 . 1.200(3)
O3 C1 . 1.408(3)
C1 C6 . 1.373(4)
C1 C2 . 1.386(3)
C2 C3 . 1.380(4)
C2 C21 . 1.476(4)
C21 H21 . 0.9300
C3 C4 . 1.367(5)
C3 H3 . 0.9300
C4 C5 . 1.359(5)
C4 H4 . 0.9300
C5 C6 . 1.384(5)
C5 H5 . 0.9300
C6 H6 . 0.9300
C1' C6' . 1.377(3)
C1' C2' . 1.382(3)
C2' C3' . 1.374(4)
C2' H2' . 0.9300
C3' C4' . 1.375(4)
C3' H3' . 0.9300
C4' C5' . 1.375(3)
C5' C6' . 1.373(4)
C5' H5' . 0.9300
C6' H6' . 0.9300

loop_
_geom_hbond_atom_site_label_D
_geom_hbond_atom_site_label_H
_geom_hbond_atom_site_label_A
_geom_hbond_site_symmetry_A
_geom_hbond_distance_DH
_geom_hbond_distance_HA
_geom_hbond_distance_DA
_geom_hbond_angle_DHA
_geom_hbond_publ_flag
C3 H3 O1 1_545 0.93 2.68 3.440(3) 139.8 yes
C5' H5' O2 1_655 0.93 2.69 3.436(3) 137.6 yes
C6' H6' O1 2_766 0.93 2.66 3.406(3) 137.9 yes

loop_
_geom_torsion_atom_site_label_1
_geom_torsion_atom_site_label_2
_geom_torsion_atom_site_label_3
_geom_torsion_atom_site_label_4
_geom_torsion
O2 S1 O3 C1 175.36(17)
O1 S1 O3 C1 -55.78(18)
C1' S1 O3 C1 59.74(18)
S1 O3 C1 C6 69.2(3)
S1 O3 C1 C2 -113.2(2)
C6 C1 C2 C3 0.4(4)
O3 C1 C2 C3 -177.2(2)
C6 C1 C2 C21 178.4(2)
O3 C1 C2 C21 0.8(3)
C3 C2 C21 O21 -7.9(4)
C1 C2 C21 O21 174.1(3)
C1 C2 C3 C4 -1.0(4)
C21 C2 C3 C4 -179.0(3)
C2 C3 C4 C5 0.8(5)
C3 C4 C5 C6 -0.1(5)
C2 C1 C6 C5 0.3(4)
O3 C1 C6 C5 177.8(2)
C4 C5 C6 C1 -0.5(5)
O2 S1 C1' C6' 149.33(19)
O1 S1 C1' C6' 14.1(2)
O3 S1 C1' C6' -101.5(2)
O2 S1 C1' C2' -32.2(2)
O1 S1 C1' C2' -167.4(2)
O3 S1 C1' C2' 77.0(2)
C6' C1' C2' C3' 1.5(4)
S1 C1' C2' C3' -176.9(2)
C1' C2' C3' C4' -0.5(4)
C2' C3' C4' C5' -1.0(4)
C2' C3' C4' Br4' 178.4(2)
C3' C4' C5' C6' 1.5(4)
Br4' C4' C5' C6' -177.93(19)
C4' C5' C6' C1' -0.5(4)
C2' C1' C6' C5' -1.0(4)
S1 C1' C6' C5' 177.43(19)

_cod_database_fobs_code 2021159
